data_2209699
loop_
_publ_author_name
'Guo, Zhi-Qiang'
'Jin, Shuo'
'Liu, Bo'

_publ_section_title
;
 (4-Chlorophenyl)diphenylamine
;
_journal_coeditor_code WW2026
_journal_issue 7
_journal_name_full 'Acta Crystallographica Section E'
_journal_page_first o3054
_journal_page_last o3055
_journal_paper_doi 10.1107/S1600536806023841
_journal_volume 62
_journal_year 2006
_chemical_formula_iupac 'C18 H14 Cl N'
_chemical_formula_moiety 'C18 H14 Cl N'
_chemical_formula_sum 'C18 H14 Cl N'
_chemical_formula_weight 279.75
_chemical_name_systematic
;
(4-Chlorophenyl)diphenylamine
;
_space_group_IT_number 14
_symmetry_cell_setting monoclinic
_symmetry_space_group_name_Hall '-P 2ybc'
_symmetry_space_group_name_H-M 'P 1 21/c 1'
_atom_sites_solution_hydrogens geom
_atom_sites_solution_primary direct
_atom_sites_solution_secondary difmap
_audit_creation_method SHELXL97
_cell_angle_alpha 90.00
_cell_angle_beta 90.682(3)
_cell_angle_gamma 90.00
_cell_formula_units_Z 4
_cell_length_a 7.961(2)
_cell_length_b 17.926(3)
_cell_length_c 10.204(2)
_cell_measurement_reflns_used 1838
_cell_measurement_temperature 293(2)
_cell_measurement_theta_max 22.404
_cell_measurement_theta_min 2.272
_cell_volume 1456.1(5)
_computing_cell_refinement 'SAINT (Bruker, 2000)'
_computing_data_collection 'SMART (Bruker, 2000)'
_computing_data_reduction SAINT
_computing_molecular_graphics 'SHELXTL (Sheldrick, 1999)'
_computing_publication_material SHELXTL
_computing_structure_refinement 'SHELXL97 (Sheldrick, 1997)'
_computing_structure_solution 'SHELXS97 (Sheldrick, 1997)'
_diffrn_ambient_temperature 293(2)
_diffrn_measured_fraction_theta_full 0.997
_diffrn_measured_fraction_theta_max 0.997
_diffrn_measurement_device_type 'Bruker SMART CCD'
_diffrn_measurement_method \w
_diffrn_radiation_monochromator graphite
_diffrn_radiation_source 'fine-focus sealed tube'
_diffrn_radiation_type MoK\a
_diffrn_radiation_wavelength 0.71073
_diffrn_reflns_av_R_equivalents 0.0217
_diffrn_reflns_av_sigmaI/netI 0.0436
_diffrn_reflns_limit_h_max 9
_diffrn_reflns_limit_h_min -9
_diffrn_reflns_limit_k_max 21
_diffrn_reflns_limit_k_min -19
_diffrn_reflns_limit_l_max 12
_diffrn_reflns_limit_l_min -7
_diffrn_reflns_number 5974
_diffrn_reflns_theta_full 25.01
_diffrn_reflns_theta_max 25.01
_diffrn_reflns_theta_min 2.27
_diffrn_standards_decay_% 2.17
_diffrn_standards_interval_count 0
_diffrn_standards_interval_time 0
_diffrn_standards_number 0
_exptl_absorpt_coefficient_mu 0.251
_exptl_absorpt_correction_T_max 0.9515
_exptl_absorpt_correction_T_min 0.7552
_exptl_absorpt_correction_type multi-scan
_exptl_absorpt_process_details '(SADABS; Sheldrick, 1996)'
_exptl_crystal_colour Colorless
_exptl_crystal_density_diffrn 1.276
_exptl_crystal_density_method 'not measured'
_exptl_crystal_description Block
_exptl_crystal_F_000 584
_exptl_crystal_size_max 0.50
_exptl_crystal_size_mid 0.30
_exptl_crystal_size_min 0.20
_refine_diff_density_max 0.219
_refine_diff_density_min -0.262
_refine_ls_extinction_method none
_refine_ls_goodness_of_fit_ref 1.100
_refine_ls_hydrogen_treatment constr
_refine_ls_matrix_type full
_refine_ls_number_parameters 181
_refine_ls_number_reflns 2568
_refine_ls_number_restraints 0
_refine_ls_restrained_S_all 1.100
_refine_ls_R_factor_all 0.0710
_refine_ls_R_factor_gt 0.0555
_refine_ls_shift/su_max 0.000
_refine_ls_shift/su_mean 0.000
_refine_ls_structure_factor_coef Fsqd
_refine_ls_weighting_details 'calc w=1/[\s^2^(Fo^2^)+(0.0321P)^2^+0.5699P] where P=(Fo^2^+2Fc^2^)/3'
_refine_ls_weighting_scheme calc
_refine_ls_wR_factor_gt 0.1181
_refine_ls_wR_factor_ref 0.1251
_reflns_number_gt 2015
_reflns_number_total 2568
_reflns_threshold_expression I>2\s(I)
_cod_data_source_file ww2026.cif
_cod_data_source_block I
_cod_depositor_comments
;
The following automatic conversions were performed:
'_symmetry_cell_setting' value 'Monoclinic' changed to 'monoclinic'
according to '/home/saulius/struct/CIF-dictionaries/cif_core.dic'
dictionary named 'cif_core.dic' version 2.4.1 from 2010-06-29.

Automatic conversion script
Id: cif_fix_enum 1527 2010-12-29 10:47:43Z saulius 

The following automatic conversions were performed:

'_symmetry_cell_setting' value 'Monoclinic' changed to 'monoclinic'
according to /home/saulius/struct/CIF-dictionaries/cif_core.dic
dictionary named 'cif_core.dic' version 2.4.1 from 2010-06-29.

Automatic conversion script
Id: cif_fix_values 1715 2011-07-08 13:25:40Z adriana 
;
_cod_original_cell_volume 1456.2(5)
_cod_original_sg_symbol_H-M 'P 21/c'
_cod_database_code 2209699
_cod_database_fobs_code 2209699

loop_
_symmetry_equiv_pos_as_xyz
'x, y, z'
'-x, y+1/2, -z+1/2'
'-x, -y, -z'
'x, -y-1/2, z-1/2'

loop_
_atom_site_type_symbol
_atom_site_label
_atom_site_fract_x
_atom_site_fract_y
_atom_site_fract_z
_atom_site_U_iso_or_equiv
_atom_site_adp_type
_atom_site_calc_flag
_atom_site_refinement_flags
_atom_site_occupancy
Cl Cl1 0.20344(11) 0.46766(4) 0.84737(10) 0.0990(3) Uani d . 1
N N1 0.4810(2) 0.76845(10) 0.9465(2) 0.0620(6) Uani d . 1
C C1 0.4157(3) 0.69711(12) 0.9191(2) 0.0513(6) Uani d . 1
C C2 0.2448(3) 0.68412(13) 0.9245(2) 0.0570(6) Uani d . 1
H H2A 0.1726 0.7232 0.9446 0.068 Uiso calc R 1
C C3 0.1800(3) 0.61423(14) 0.9006(3) 0.0613(6) Uani d . 1
H H3A 0.0646 0.6063 0.9036 0.074 Uiso calc R 1
C C4 0.2853(3) 0.55673(14) 0.8727(3) 0.0626(7) Uani d . 1
C C5 0.4545(3) 0.56788(14) 0.8658(3) 0.0665(7) Uani d . 1
H H5A 0.5256 0.5283 0.8469 0.080 Uiso calc R 1
C C6 0.5192(3) 0.63817(13) 0.8871(3) 0.0634(7) Uani d . 1
H H6A 0.6342 0.6460 0.8798 0.076 Uiso calc R 1
C C7 0.6427(3) 0.77805(12) 1.0049(2) 0.0500(6) Uani d . 1
C C8 0.7001(3) 0.73203(15) 1.1040(3) 0.0653(7) Uani d . 1
H H8A 0.6329 0.6933 1.1339 0.078 Uiso calc R 1
C C9 0.8567(3) 0.74340(17) 1.1586(3) 0.0735(8) Uani d . 1
H H9A 0.8956 0.7115 1.2242 0.088 Uiso calc R 1
C C10 0.9560(3) 0.80088(17) 1.1180(3) 0.0704(8) Uani d . 1
H H10A 1.0610 0.8087 1.1565 0.085 Uiso calc R 1
C C11 0.8993(3) 0.84678(15) 1.0201(3) 0.0685(7) Uani d . 1
H H11A 0.9660 0.8861 0.9918 0.082 Uiso calc R 1
C C12 0.7446(3) 0.83525(13) 0.9633(3) 0.0582(6) Uani d . 1
H H12A 0.7080 0.8664 0.8958 0.070 Uiso calc R 1
C C13 0.3871(3) 0.83362(12) 0.9138(2) 0.0519(6) Uani d . 1
C C14 0.3733(3) 0.89036(14) 1.0039(3) 0.0638(7) Uani d . 1
H H14A 0.4201 0.8848 1.0873 0.077 Uiso calc R 1
C C15 0.2906(3) 0.95522(14) 0.9711(3) 0.0720(8) Uani d . 1
H H15A 0.2838 0.9938 1.0319 0.086 Uiso calc R 1
C C16 0.2183(3) 0.96334(14) 0.8494(3) 0.0727(8) Uani d . 1
H H16A 0.1627 1.0073 0.8272 0.087 Uiso calc R 1
C C17 0.2285(3) 0.90651(15) 0.7608(3) 0.0704(7) Uani d . 1
H H17A 0.1778 0.9116 0.6788 0.084 Uiso calc R 1
C C18 0.3133(3) 0.84156(14) 0.7917(3) 0.0608(6) Uani d . 1
H H18A 0.3205 0.8033 0.7304 0.073 Uiso calc R 1

loop_
_atom_site_aniso_label
_atom_site_aniso_U_11
_atom_site_aniso_U_22
_atom_site_aniso_U_33
_atom_site_aniso_U_12
_atom_site_aniso_U_13
_atom_site_aniso_U_23
Cl1 0.1179(7) 0.0538(4) 0.1246(8) -0.0227(4) -0.0257(6) -0.0082(4)
N1 0.0567(12) 0.0423(11) 0.0866(15) -0.0011(9) -0.0213(11) -0.0030(10)
C1 0.0551(14) 0.0424(12) 0.0562(14) -0.0004(10) -0.0097(11) -0.0007(10)
C2 0.0539(14) 0.0505(14) 0.0663(16) 0.0017(11) -0.0072(12) -0.0017(12)
C3 0.0582(15) 0.0572(15) 0.0682(17) -0.0082(12) -0.0096(12) 0.0036(13)
C4 0.0756(18) 0.0492(14) 0.0627(16) -0.0100(13) -0.0164(13) 0.0003(12)
C5 0.0744(18) 0.0471(14) 0.0778(18) 0.0089(12) -0.0059(14) -0.0076(13)
C6 0.0561(15) 0.0545(15) 0.0796(18) 0.0022(11) -0.0023(13) -0.0020(13)
C7 0.0482(13) 0.0465(13) 0.0551(14) -0.0020(10) -0.0062(11) -0.0044(11)
C8 0.0557(15) 0.0694(17) 0.0707(17) -0.0043(13) -0.0052(13) 0.0107(14)
C9 0.0602(16) 0.097(2) 0.0636(17) 0.0074(16) -0.0118(13) 0.0085(15)
C10 0.0483(15) 0.090(2) 0.0731(19) -0.0018(14) -0.0097(13) -0.0188(16)
C11 0.0569(16) 0.0622(16) 0.086(2) -0.0129(13) 0.0035(15) -0.0126(15)
C12 0.0603(15) 0.0506(14) 0.0637(16) -0.0019(12) -0.0033(12) -0.0002(12)
C13 0.0459(12) 0.0430(12) 0.0667(16) -0.0032(10) -0.0074(11) -0.0005(11)
C14 0.0626(16) 0.0569(15) 0.0715(18) 0.0001(12) -0.0128(13) -0.0096(13)
C15 0.0644(17) 0.0507(15) 0.101(2) 0.0022(12) -0.0042(16) -0.0181(15)
C16 0.0672(17) 0.0483(15) 0.102(2) 0.0055(13) -0.0018(17) 0.0080(15)
C17 0.0705(17) 0.0704(18) 0.0702(18) 0.0083(14) -0.0047(14) 0.0124(15)
C18 0.0636(15) 0.0555(15) 0.0630(16) 0.0025(12) -0.0045(13) -0.0050(12)

loop_
_atom_type_symbol
_atom_type_description
_atom_type_scat_dispersion_real
_atom_type_scat_dispersion_imag
_atom_type_scat_source
C C 0.0033 0.0016 'International Tables Vol C Tables 4.2.6.8 and 6.1.1.4'
H H 0.0000 0.0000 'International Tables Vol C Tables 4.2.6.8 and 6.1.1.4'
N N 0.0061 0.0033 'International Tables Vol C Tables 4.2.6.8 and 6.1.1.4'
Cl Cl 0.1484 0.1585 'International Tables Vol C Tables 4.2.6.8 and 6.1.1.4'

loop_
_geom_angle_atom_site_label_1
_geom_angle_atom_site_label_2
_geom_angle_atom_site_label_3
_geom_angle
_geom_angle_publ_flag
C1 N1 C7 121.54(18) yes
C1 N1 C13 120.50(18) yes
C7 N1 C13 117.95(18) yes
C6 C1 C2 118.1(2) no
C6 C1 N1 121.5(2) no
C2 C1 N1 120.4(2) no
C3 C2 C1 120.9(2) no
C3 C2 H2A 119.5 no
C1 C2 H2A 119.5 no
C4 C3 C2 119.7(2) no
C4 C3 H3A 120.1 no
C2 C3 H3A 120.1 no
C3 C4 C5 120.7(2) no
C3 C4 Cl1 119.7(2) yes
C5 C4 Cl1 119.6(2) no
C4 C5 C6 119.6(2) no
C4 C5 H5A 120.2 no
C6 C5 H5A 120.2 no
C5 C6 C1 120.9(2) no
C5 C6 H6A 119.6 no
C1 C6 H6A 119.6 no
C12 C7 C8 118.7(2) no
C12 C7 N1 119.6(2) no
C8 C7 N1 121.7(2) no
C9 C8 C7 120.0(2) no
C9 C8 H8A 120.0 no
C7 C8 H8A 120.0 no
C10 C9 C8 120.9(3) no
C10 C9 H9A 119.5 no
C8 C9 H9A 119.5 no
C9 C10 C11 119.3(2) no
C9 C10 H10A 120.4 no
C11 C10 H10A 120.4 no
C10 C11 C12 120.4(3) no
C10 C11 H11A 119.8 no
C12 C11 H11A 119.8 no
C11 C12 C7 120.7(2) no
C11 C12 H12A 119.6 no
C7 C12 H12A 119.6 no
C14 C13 C18 119.4(2) no
C14 C13 N1 119.7(2) no
C18 C13 N1 120.9(2) no
C15 C14 C13 120.3(3) no
C15 C14 H14A 119.9 no
C13 C14 H14A 119.9 no
C16 C15 C14 120.3(3) no
C16 C15 H15A 119.8 no
C14 C15 H15A 119.8 no
C17 C16 C15 119.5(2) no
C17 C16 H16A 120.2 no
C15 C16 H16A 120.2 no
C16 C17 C18 120.8(3) no
C16 C17 H17A 119.6 no
C18 C17 H17A 119.6 no
C13 C18 C17 119.7(2) no
C13 C18 H18A 120.2 no
C17 C18 H18A 120.2 no

loop_
_geom_bond_atom_site_label_1
_geom_bond_atom_site_label_2
_geom_bond_distance
_geom_bond_publ_flag
Cl1 C4 1.743(2) yes
N1 C1 1.407(3) yes
N1 C7 1.423(3) yes
N1 C13 1.424(3) yes
C1 C6 1.381(3) no
C1 C2 1.382(3) no
C2 C3 1.376(3) no
C2 H2A 0.9300 no
C3 C4 1.361(3) no
C3 H3A 0.9300 no
C4 C5 1.364(4) no
C5 C6 1.378(3) no
C5 H5A 0.9300 no
C6 H6A 0.9300 no
C7 C12 1.378(3) no
C7 C8 1.379(3) no
C8 C9 1.375(4) no
C8 H8A 0.9300 no
C9 C10 1.366(4) no
C9 H9A 0.9300 no
C10 C11 1.367(4) no
C10 H10A 0.9300 no
C11 C12 1.370(3) no
C11 H11A 0.9300 no
C12 H12A 0.9300 no
C13 C14 1.376(3) no
C13 C18 1.379(3) no
C14 C15 1.375(3) no
C14 H14A 0.9300 no
C15 C16 1.371(4) no
C15 H15A 0.9300 no
C16 C17 1.365(4) no
C16 H16A 0.9300 no
C17 C18 1.380(3) no
C17 H17A 0.9300 no
C18 H18A 0.9300 no

loop_
_cod_related_entry_id
_cod_related_entry_database
_cod_related_entry_code
1 ChemSpider 234554
